data_4119129
loop_
_publ_author_name
'Segawa, Yasutomo'
'Yamashita, Makoto'
'Nozaki, Kyoko'

_publ_section_title
;
 Syntheses of PBP Pincer Iridium Complexes: A Supporting Boryl Ligand
;
_journal_issue 26
_journal_name_full 'Journal of the American Chemical Society'
_journal_page_first 9201
_journal_page_last 9203
_journal_paper_doi 10.1021/ja9037092
_journal_volume 131
_journal_year 2009
_chemical_formula_sum 'C24 H45 B N2 P2'
_chemical_formula_weight 434.37
_chemical_name_systematic
; 
 ? 
;
_space_group_IT_number 2
_symmetry_cell_setting triclinic
_symmetry_space_group_name_Hall '-P 1'
_symmetry_space_group_name_H-M 'P -1'
_atom_sites_solution_hydrogens geom
_atom_sites_solution_primary direct
_atom_sites_solution_secondary difmap
_audit_creation_method SHELXL-97
_cell_angle_alpha 71.542(16)
_cell_angle_beta 68.428(15)
_cell_angle_gamma 75.177(17)
_cell_formula_units_Z 4
_cell_length_a 13.713(4)
_cell_length_b 14.025(4)
_cell_length_c 15.804(4)
_cell_measurement_reflns_used 8002
_cell_measurement_temperature 103.1500
_cell_measurement_theta_max 27.4835
_cell_measurement_theta_min 3.0088
_cell_volume 2647.5(13)
_computing_cell_refinement 'RIGAKU CrystalClear'
_computing_data_collection 'RIGAKU CrystalClear'
_computing_data_reduction 'RIGAKU CrystalClear'
_computing_molecular_graphics ORTEP-III
_computing_structure_refinement 'SHELXL-97 (Sheldrick, 1997)'
_computing_structure_solution SIR-97
_diffrn_ambient_temperature 103(2)
_diffrn_detector_area_resol_mean 7.31
_diffrn_measured_fraction_theta_full 0.975
_diffrn_measured_fraction_theta_max 0.975
_diffrn_measurement_device_type 'RIGAKU/MSC Meacury CCD'
_diffrn_measurement_method 'omega scans'
_diffrn_radiation_monochromator graphite
_diffrn_radiation_source 'fine-focus sealed tube'
_diffrn_radiation_type MoK\a
_diffrn_radiation_wavelength 0.71070
_diffrn_reflns_av_R_equivalents 0.0252
_diffrn_reflns_av_sigmaI/netI 0.0413
_diffrn_reflns_limit_h_max 13
_diffrn_reflns_limit_h_min -16
_diffrn_reflns_limit_k_max 16
_diffrn_reflns_limit_k_min -16
_diffrn_reflns_limit_l_max 18
_diffrn_reflns_limit_l_min -15
_diffrn_reflns_number 17292
_diffrn_reflns_theta_full 25.00
_diffrn_reflns_theta_max 25.00
_diffrn_reflns_theta_min 3.01
_exptl_absorpt_coefficient_mu 0.177
_exptl_absorpt_correction_type none
_exptl_crystal_colour Colorless
_exptl_crystal_density_diffrn 1.090
_exptl_crystal_density_method 'not measured'
_exptl_crystal_description Block
_exptl_crystal_F_000 952
_exptl_crystal_size_max 0.50
_exptl_crystal_size_mid 0.50
_exptl_crystal_size_min 0.30
_refine_diff_density_max 0.434
_refine_diff_density_min -0.265
_refine_diff_density_rms 0.045
_refine_ls_extinction_method none
_refine_ls_goodness_of_fit_ref 1.073
_refine_ls_hydrogen_treatment mixed
_refine_ls_matrix_type full
_refine_ls_number_parameters 586
_refine_ls_number_reflns 9095
_refine_ls_number_restraints 60
_refine_ls_restrained_S_all 1.074
_refine_ls_R_factor_all 0.0653
_refine_ls_R_factor_gt 0.0468
_refine_ls_shift/su_max 0.000
_refine_ls_shift/su_mean 0.000
_refine_ls_structure_factor_coef Fsqd
_refine_ls_weighting_details 'calc w=1/[\s^2^(Fo^2^)+(0.0536P)^2^+0.5526P] where P=(Fo^2^+2Fc^2^)/3'
_refine_ls_weighting_scheme calc
_refine_ls_wR_factor_gt 0.1104
_refine_ls_wR_factor_ref 0.1204
_reflns_number_gt 7119
_reflns_number_total 9095
_reflns_threshold_expression >2sigma(I)
_cod_data_source_file ja9037092sup1.cif
_cod_data_source_block 2
_cod_depositor_comments
;
The following automatic conversions were performed:
'_atom_site_symetry_multiplicity' tag replaced with
'_atom_site_symmetry_multiplicity'.

Automatic conversion script
Id: cif_correct_tags 1440 2010-10-19 06:21:57Z saulius 

The following automatic conversions were performed:

'_symmetry_cell_setting' value 'Triclinic' changed to 'triclinic'
according to /home/saulius/struct/CIF-dictionaries/cif_core.dic
dictionary named 'cif_core.dic' version 2.4.2 from 2011-04-26.

Automatic conversion script
Id: cif_fix_values 1891 2012-01-12 08:04:46Z andrius 
;
_cod_original_cell_volume 2647.6(13)
_cod_original_sg_symbol_H-M P-1
_cod_database_code 4119129

loop_
_symmetry_equiv_pos_as_xyz
'x, y, z'
'-x, -y, -z'

loop_
_atom_site_label
_atom_site_type_symbol
_atom_site_fract_x
_atom_site_fract_y
_atom_site_fract_z
_atom_site_U_iso_or_equiv
_atom_site_adp_type
_atom_site_occupancy
_atom_site_symmetry_multiplicity
_atom_site_calc_flag
_atom_site_refinement_flags
_atom_site_disorder_assembly
_atom_site_disorder_group
B1 B 0.19582(19) 0.50361(18) 0.08238(16) 0.0206(5) Uani 1 1 d . . .
H1 H 0.2258(14) 0.5501(14) 0.1072(12) 0.013(5) Uiso 1 1 d . . .
N1 N 0.25197(12) 0.46397(12) 0.00198(11) 0.0183(4) Uani 1 1 d . . .
C1 C 0.18583(15) 0.40829(14) -0.00634(13) 0.0170(4) Uani 1 1 d . . .
C2 C 0.08961(15) 0.41282(14) 0.06691(13) 0.0165(4) Uani 1 1 d . . .
N2 N 0.09501(13) 0.47043(12) 0.12299(10) 0.0177(4) Uani 1 1 d . . .
C3 C 0.20350(15) 0.35401(15) -0.07228(13) 0.0185(4) Uani 1 1 d . . .
H2 H 0.2690 0.3496 -0.1214 0.022 Uiso 1 1 calc R . .
C4 C 0.12156(16) 0.30660(15) -0.06338(13) 0.0205(4) Uani 1 1 d . . .
H3 H 0.1316 0.2685 -0.1069 0.025 Uiso 1 1 calc R . .
C5 C 0.02534(16) 0.31373(15) 0.00782(13) 0.0201(4) Uani 1 1 d . . .
H4 H -0.0297 0.2818 0.0111 0.024 Uiso 1 1 calc R . .
C6 C 0.00801(15) 0.36670(15) 0.07436(13) 0.0189(4) Uani 1 1 d . . .
H5 H -0.0577 0.3710 0.1233 0.023 Uiso 1 1 calc R . .
C7 C 0.36087(15) 0.46993(15) -0.06000(13) 0.0196(4) Uani 1 1 d . . .
H6 H 0.3990 0.3999 -0.0610 0.024 Uiso 1 1 calc R . .
H7 H 0.3964 0.5005 -0.0330 0.024 Uiso 1 1 calc R . .
P1 P 0.37454(4) 0.54498(4) -0.18388(3) 0.01662(13) Uani 1 1 d . . .
C8 C 0.51226(16) 0.48264(16) -0.24336(14) 0.0230(5) Uani 1 1 d . . .
C9 C 0.55693(17) 0.54909(17) -0.34208(15) 0.0314(5) Uani 1 1 d . . .
H8 H 0.5758 0.6097 -0.3374 0.047 Uiso 1 1 calc R . .
H9 H 0.5032 0.5699 -0.3744 0.047 Uiso 1 1 calc R . .
H10 H 0.6203 0.5102 -0.3776 0.047 Uiso 1 1 calc R . .
C10 C 0.59377(16) 0.45546(18) -0.19119(16) 0.0322(5) Uani 1 1 d . . .
H11 H 0.6611 0.4225 -0.2279 0.048 Uiso 1 1 calc R . .
H12 H 0.5676 0.4089 -0.1297 0.048 Uiso 1 1 calc R . .
H13 H 0.6049 0.5176 -0.1825 0.048 Uiso 1 1 calc R . .
C11 C 0.49525(18) 0.38358(16) -0.25496(16) 0.0324(5) Uani 1 1 d . . .
H14 H 0.4462 0.4000 -0.2915 0.049 Uiso 1 1 calc R . .
H15 H 0.4652 0.3397 -0.1929 0.049 Uiso 1 1 calc R . .
H16 H 0.5635 0.3481 -0.2878 0.049 Uiso 1 1 calc R . .
C12 C 0.37979(15) 0.67766(15) -0.18121(14) 0.0207(4) Uani 1 1 d . . .
C13 C 0.27473(17) 0.70874(17) -0.10855(15) 0.0307(5) Uani 1 1 d . . .
H17 H 0.2768 0.6709 -0.0452 0.046 Uiso 1 1 calc R . .
H18 H 0.2157 0.6932 -0.1201 0.046 Uiso 1 1 calc R . .
H19 H 0.2647 0.7819 -0.1140 0.046 Uiso 1 1 calc R . .
C14 C 0.37736(18) 0.74953(16) -0.27703(14) 0.0304(5) Uani 1 1 d . . .
H20 H 0.3673 0.8202 -0.2739 0.046 Uiso 1 1 calc R . .
H21 H 0.3186 0.7397 -0.2931 0.046 Uiso 1 1 calc R . .
H22 H 0.4446 0.7344 -0.3252 0.046 Uiso 1 1 calc R . .
C15 C 0.47197(18) 0.69233(17) -0.15706(17) 0.0335(6) Uani 1 1 d . . .
H23 H 0.4606 0.7620 -0.1508 0.050 Uiso 1 1 calc R . .
H24 H 0.5384 0.6805 -0.2072 0.050 Uiso 1 1 calc R . .
H25 H 0.4762 0.6440 -0.0977 0.050 Uiso 1 1 calc R . .
C16 C 0.00720(16) 0.49033(15) 0.20518(13) 0.0200(4) Uani 1 1 d . . .
H26 H -0.0582 0.5180 0.1869 0.024 Uiso 1 1 calc R . .
H27 H 0.0220 0.5431 0.2261 0.024 Uiso 1 1 calc R . .
P2 P -0.01740(4) 0.37544(4) 0.30627(3) 0.01844(14) Uani 1 1 d . A .
C17 C 0.10364(16) 0.35017(16) 0.34625(14) 0.0238(5) Uani 1 1 d . . .
C18 C 0.08098(18) 0.28441(19) 0.44717(15) 0.0371(6) Uani 1 1 d . . .
H28 H 0.1479 0.2572 0.4617 0.056 Uiso 1 1 calc R . .
H29 H 0.0466 0.2280 0.4539 0.056 Uiso 1 1 calc R . .
H30 H 0.0340 0.3259 0.4905 0.056 Uiso 1 1 calc R . .
C19 C 0.14647(17) 0.44405(18) 0.33849(15) 0.0309(5) Uani 1 1 d . . .
H31 H 0.0909 0.4873 0.3761 0.046 Uiso 1 1 calc R . .
H32 H 0.1682 0.4824 0.2726 0.046 Uiso 1 1 calc R . .
H33 H 0.2078 0.4227 0.3617 0.046 Uiso 1 1 calc R . .
C20 C 0.18986(17) 0.28601(17) 0.28220(15) 0.0338(6) Uani 1 1 d . . .
H34 H 0.2028 0.3244 0.2164 0.051 Uiso 1 1 calc R . .
H35 H 0.1658 0.2224 0.2912 0.051 Uiso 1 1 calc R . .
H36 H 0.2557 0.2705 0.2983 0.051 Uiso 1 1 calc R . .
C21 C -0.13814(15) 0.43388(16) 0.39157(13) 0.0262(5) Uani 1 1 d D . .
C22 C -0.2231(2) 0.4818(6) 0.3413(2) 0.0335(10) Uani 0.870(18) 1 d PDU A 1
H37 H -0.2920 0.4972 0.3875 0.050 Uiso 0.870(18) 1 calc PR A 1
H38 H -0.2279 0.4340 0.3099 0.050 Uiso 0.870(18) 1 calc PR A 1
H39 H -0.2033 0.5448 0.2947 0.050 Uiso 0.870(18) 1 calc PR A 1
C23 C -0.1826(4) 0.3461(3) 0.4744(3) 0.0378(11) Uani 0.870(18) 1 d PDU A 1
H40 H -0.1336 0.3174 0.5116 0.057 Uiso 0.870(18) 1 calc PR A 1
H41 H -0.1903 0.2931 0.4502 0.057 Uiso 0.870(18) 1 calc PR A 1
H42 H -0.2520 0.3721 0.5140 0.057 Uiso 0.870(18) 1 calc PR A 1
C24 C -0.1233(4) 0.5149(4) 0.4296(4) 0.0368(10) Uani 0.870(18) 1 d PDU A 1
H43 H -0.1923 0.5433 0.4680 0.055 Uiso 0.870(18) 1 calc PR A 1
H44 H -0.0920 0.5694 0.3771 0.055 Uiso 0.870(18) 1 calc PR A 1
H45 H -0.0759 0.4841 0.4682 0.055 Uiso 0.870(18) 1 calc PR A 1
B2 B 0.2790(2) 0.01117(18) -0.07548(16) 0.0229(5) Uani 1 1 d . . .
H46 H 0.2457(15) -0.0317(15) -0.0992(13) 0.021(5) Uiso 1 1 d . . .
N3 N 0.23103(13) 0.04540(12) 0.00820(11) 0.0196(4) Uani 1 1 d . . .
C25 C 0.30349(15) 0.09471(14) 0.01551(13) 0.0177(4) Uani 1 1 d . . .
C26 C 0.39627(16) 0.08979(14) -0.06141(13) 0.0175(4) Uani 1 1 d . . .
N4 N 0.38180(13) 0.03958(12) -0.11862(11) 0.0196(4) Uani 1 1 d . . .
C27 C 0.29429(15) 0.14286(15) 0.08313(13) 0.0186(4) Uani 1 1 d . . .
H47 H 0.2312 0.1468 0.1348 0.022 Uiso 1 1 calc R . .
C28 C 0.38093(16) 0.18513(15) 0.07239(14) 0.0206(4) Uani 1 1 d . . .
H48 H 0.3765 0.2194 0.1171 0.025 Uiso 1 1 calc R . .
C29 C 0.47371(16) 0.17823(15) -0.00242(13) 0.0212(5) Uani 1 1 d . . .
H49 H 0.5320 0.2065 -0.0070 0.025 Uiso 1 1 calc R . .
C30 C 0.48312(15) 0.13082(15) -0.07076(13) 0.0199(4) Uani 1 1 d . . .
H50 H 0.5466 0.1266 -0.1220 0.024 Uiso 1 1 calc R . .
C31 C 0.12470(16) 0.03933(16) 0.07501(14) 0.0227(5) Uani 1 1 d . . .
H51 H 0.0837 0.0135 0.0492 0.027 Uiso 1 1 calc R . .
H52 H 0.0891 0.1089 0.0809 0.027 Uiso 1 1 calc R . .
P3 P 0.11964(4) -0.04383(4) 0.19520(3) 0.01695(13) Uani 1 1 d . . .
C32 C 0.11862(16) -0.17426(15) 0.18507(14) 0.0221(5) Uani 1 1 d . . .
C33 C 0.1236(2) -0.25146(17) 0.27825(16) 0.0406(6) Uani 1 1 d . . .
H53 H 0.0562 -0.2405 0.3277 0.061 Uiso 1 1 calc R . .
H54 H 0.1816 -0.2422 0.2956 0.061 Uiso 1 1 calc R . .
H55 H 0.1361 -0.3208 0.2708 0.061 Uiso 1 1 calc R . .
C34 C 0.22450(19) -0.20012(17) 0.11139(16) 0.0365(6) Uani 1 1 d . . .
H56 H 0.2360 -0.2723 0.1122 0.055 Uiso 1 1 calc R . .
H57 H 0.2825 -0.1864 0.1258 0.055 Uiso 1 1 calc R . .
H58 H 0.2227 -0.1582 0.0490 0.055 Uiso 1 1 calc R . .
C35 C 0.0275(2) -0.1888(2) 0.1595(2) 0.0504(7) Uani 1 1 d . . .
H59 H 0.0234 -0.1394 0.1006 0.076 Uiso 1 1 calc R . .
H60 H -0.0393 -0.1782 0.2096 0.076 Uiso 1 1 calc R . .
H61 H 0.0399 -0.2580 0.1519 0.076 Uiso 1 1 calc R . .
C36 C -0.01744(16) 0.01148(16) 0.26275(15) 0.0249(5) Uani 1 1 d . . .
C37 C -0.10420(17) 0.03814(19) 0.21601(17) 0.0373(6) Uani 1 1 d . . .
H62 H -0.1149 -0.0238 0.2066 0.056 Uiso 1 1 calc R . .
H63 H -0.0826 0.0870 0.1551 0.056 Uiso 1 1 calc R . .
H64 H -0.1706 0.0682 0.2563 0.056 Uiso 1 1 calc R . .
C38 C -0.05452(18) -0.06070(18) 0.36006(15) 0.0358(6) Uani 1 1 d . . .
H65 H -0.1150 -0.0245 0.4009 0.054 Uiso 1 1 calc R . .
H66 H 0.0038 -0.0845 0.3873 0.054 Uiso 1 1 calc R . .
H67 H -0.0761 -0.1191 0.3542 0.054 Uiso 1 1 calc R . .
C39 C -0.00290(19) 0.10951(17) 0.27766(17) 0.0360(6) Uani 1 1 d . . .
H68 H -0.0710 0.1409 0.3148 0.054 Uiso 1 1 calc R . .
H69 H 0.0223 0.1570 0.2166 0.054 Uiso 1 1 calc R . .
H70 H 0.0492 0.0930 0.3111 0.054 Uiso 1 1 calc R . .
C40 C 0.46283(17) 0.01741(15) -0.20339(13) 0.0226(5) Uani 1 1 d . . .
H71 H 0.4378 -0.0288 -0.2243 0.027 Uiso 1 1 calc R . .
H72 H 0.5277 -0.0201 -0.1869 0.027 Uiso 1 1 calc R . .
P4 P 0.50045(4) 0.12907(4) -0.30523(3) 0.01952(14) Uani 1 1 d . . .
C41 C 0.38792(16) 0.16490(16) -0.35703(14) 0.0232(5) Uani 1 1 d . . .
C42 C 0.40932(19) 0.25689(19) -0.44132(15) 0.0390(6) Uani 1 1 d . . .
H73 H 0.4680 0.2357 -0.4935 0.058 Uiso 1 1 calc R . .
H74 H 0.4283 0.3091 -0.4238 0.058 Uiso 1 1 calc R . .
H75 H 0.3454 0.2847 -0.4607 0.058 Uiso 1 1 calc R . .
C43 C 0.36379(19) 0.0814(2) -0.38549(18) 0.0399(6) Uani 1 1 d . . .
H76 H 0.3007 0.1069 -0.4062 0.060 Uiso 1 1 calc R . .
H77 H 0.3507 0.0224 -0.3316 0.060 Uiso 1 1 calc R . .
H78 H 0.4245 0.0614 -0.4369 0.060 Uiso 1 1 calc R . .
C44 C 0.28867(17) 0.20222(18) -0.28162(15) 0.0349(6) Uani 1 1 d . . .
H79 H 0.2323 0.2379 -0.3098 0.052 Uiso 1 1 calc R . .
H80 H 0.3067 0.2487 -0.2566 0.052 Uiso 1 1 calc R . .
H81 H 0.2640 0.1437 -0.2306 0.052 Uiso 1 1 calc R . .
C45 C 0.62085(16) 0.05693(17) -0.37993(14) 0.0270(5) Uani 1 1 d . . .
C46 C 0.61428(19) -0.05222(18) -0.37460(16) 0.0371(6) Uani 1 1 d . . .
H82 H 0.6791 -0.0804 -0.4180 0.056 Uiso 1 1 calc R . .
H83 H 0.5526 -0.0522 -0.3919 0.056 Uiso 1 1 calc R . .
H84 H 0.6069 -0.0940 -0.3104 0.056 Uiso 1 1 calc R . .
C47 C 0.64878(17) 0.11752(19) -0.48346(15) 0.0349(6) Uani 1 1 d . . .
H85 H 0.6468 0.1890 -0.4872 0.052 Uiso 1 1 calc R . .
H86 H 0.5972 0.1127 -0.5109 0.052 Uiso 1 1 calc R . .
H87 H 0.7202 0.0893 -0.5182 0.052 Uiso 1 1 calc R . .
C48 C 0.71162(19) 0.0543(2) -0.34351(18) 0.0497(7) Uani 1 1 d . . .
H88 H 0.6936 0.0202 -0.2764 0.075 Uiso 1 1 calc R . .
H89 H 0.7218 0.1240 -0.3529 0.075 Uiso 1 1 calc R . .
H90 H 0.7773 0.0170 -0.3780 0.075 Uiso 1 1 calc R . .
C49 C -0.2235(17) 0.443(3) 0.346(2) 0.032(3) Uani 0.130(18) 1 d PDU A 2
H91 H -0.2929 0.4703 0.3853 0.048 Uiso 0.130(18) 1 calc PR A 2
H92 H -0.2258 0.3763 0.3411 0.048 Uiso 0.130(18) 1 calc PR A 2
H93 H -0.2060 0.4899 0.2836 0.048 Uiso 0.130(18) 1 calc PR A 2
C50 C -0.122(3) 0.5343(16) 0.402(3) 0.034(3) Uani 0.130(18) 1 d PDU A 2
H94 H -0.1883 0.5640 0.4428 0.052 Uiso 0.130(18) 1 calc PR A 2
H95 H -0.1040 0.5820 0.3397 0.052 Uiso 0.130(18) 1 calc PR A 2
H96 H -0.0651 0.5207 0.4288 0.052 Uiso 0.130(18) 1 calc PR A 2
C51 C -0.169(3) 0.364(2) 0.4911(11) 0.037(3) Uani 0.130(18) 1 d PDU A 2
H97 H -0.1216 0.3647 0.5241 0.056 Uiso 0.130(18) 1 calc PR A 2
H98 H -0.1637 0.2942 0.4871 0.056 Uiso 0.130(18) 1 calc PR A 2
H99 H -0.2426 0.3878 0.5256 0.056 Uiso 0.130(18) 1 calc PR A 2

loop_
_atom_site_aniso_label
_atom_site_aniso_U_11
_atom_site_aniso_U_22
_atom_site_aniso_U_33
_atom_site_aniso_U_23
_atom_site_aniso_U_13
_atom_site_aniso_U_12
B1 0.0300(13) 0.0176(12) 0.0150(12) 0.0010(9) -0.0085(10) -0.0094(10)
N1 0.0212(9) 0.0197(9) 0.0146(8) -0.0010(7) -0.0049(7) -0.0096(7)
C1 0.0200(10) 0.0130(10) 0.0177(10) 0.0019(8) -0.0088(8) -0.0049(8)
C2 0.0239(10) 0.0110(10) 0.0146(10) -0.0004(8) -0.0094(8) -0.0011(8)
N2 0.0240(9) 0.0168(9) 0.0126(8) -0.0019(7) -0.0055(7) -0.0060(7)
C3 0.0204(10) 0.0174(11) 0.0163(10) -0.0030(8) -0.0049(8) -0.0031(8)
C4 0.0274(11) 0.0171(11) 0.0186(11) -0.0042(8) -0.0089(9) -0.0041(9)
C5 0.0227(11) 0.0180(11) 0.0230(11) -0.0030(9) -0.0102(9) -0.0068(8)
C6 0.0181(10) 0.0196(11) 0.0164(10) -0.0016(8) -0.0046(8) -0.0035(8)
C7 0.0213(10) 0.0192(11) 0.0186(11) 0.0003(8) -0.0085(8) -0.0064(8)
P1 0.0184(3) 0.0157(3) 0.0163(3) -0.0020(2) -0.0056(2) -0.0056(2)
C8 0.0210(11) 0.0192(11) 0.0237(11) -0.0050(9) -0.0009(9) -0.0043(8)
C9 0.0298(12) 0.0262(13) 0.0279(13) -0.0063(10) 0.0030(10) -0.0054(10)
C10 0.0217(11) 0.0278(13) 0.0397(14) -0.0043(10) -0.0075(10) 0.0001(9)
C11 0.0373(13) 0.0191(12) 0.0354(13) -0.0094(10) -0.0043(10) -0.0024(10)
C12 0.0222(11) 0.0188(11) 0.0205(11) -0.0031(9) -0.0054(8) -0.0065(8)
C13 0.0362(13) 0.0199(12) 0.0305(13) -0.0078(10) -0.0029(10) -0.0044(10)
C14 0.0394(13) 0.0192(12) 0.0257(12) -0.0002(9) -0.0073(10) -0.0043(10)
C15 0.0407(14) 0.0239(13) 0.0456(15) -0.0080(11) -0.0202(11) -0.0121(10)
C16 0.0258(11) 0.0188(11) 0.0153(10) -0.0038(8) -0.0058(8) -0.0048(9)
P2 0.0226(3) 0.0170(3) 0.0149(3) -0.0032(2) -0.0036(2) -0.0061(2)
C17 0.0214(11) 0.0238(12) 0.0212(11) -0.0002(9) -0.0052(9) -0.0043(9)
C18 0.0350(13) 0.0426(16) 0.0252(13) 0.0078(11) -0.0122(10) -0.0082(11)
C19 0.0278(12) 0.0398(15) 0.0273(12) -0.0044(10) -0.0098(10) -0.0123(10)
C20 0.0310(13) 0.0269(13) 0.0324(13) -0.0020(10) -0.0074(10) 0.0038(10)
C21 0.0203(11) 0.0370(14) 0.0207(11) -0.0089(10) -0.0041(9) -0.0051(9)
C22 0.0220(13) 0.045(3) 0.0315(15) -0.0107(17) -0.0071(11) -0.0014(14)
C23 0.0308(17) 0.051(2) 0.0257(15) -0.0041(14) -0.0008(13) -0.0147(13)
C24 0.0342(14) 0.0438(18) 0.034(2) -0.0225(17) -0.0057(18) 0.0010(14)
B2 0.0362(14) 0.0184(13) 0.0186(13) 0.0013(10) -0.0137(11) -0.0115(10)
N3 0.0237(9) 0.0193(9) 0.0172(9) 0.0008(7) -0.0079(7) -0.0100(7)
C25 0.0219(10) 0.0141(10) 0.0182(10) 0.0002(8) -0.0094(8) -0.0055(8)
C26 0.0267(11) 0.0133(10) 0.0126(10) 0.0000(8) -0.0092(8) -0.0030(8)
N4 0.0303(10) 0.0183(9) 0.0121(8) -0.0030(7) -0.0070(7) -0.0077(7)
C27 0.0206(10) 0.0166(11) 0.0166(10) -0.0019(8) -0.0053(8) -0.0032(8)
C28 0.0273(11) 0.0182(11) 0.0196(11) -0.0051(8) -0.0097(9) -0.0051(9)
C29 0.0229(11) 0.0212(11) 0.0221(11) -0.0022(9) -0.0102(9) -0.0071(9)
C30 0.0198(10) 0.0201(11) 0.0169(10) -0.0015(8) -0.0043(8) -0.0041(8)
C31 0.0226(11) 0.0230(12) 0.0239(11) 0.0013(9) -0.0111(9) -0.0091(9)
P3 0.0182(3) 0.0154(3) 0.0177(3) -0.0019(2) -0.0061(2) -0.0053(2)
C32 0.0247(11) 0.0183(11) 0.0239(11) -0.0059(9) -0.0062(9) -0.0055(9)
C33 0.0599(17) 0.0166(12) 0.0324(14) -0.0012(10) -0.0054(12) -0.0039(11)
C34 0.0460(15) 0.0198(12) 0.0313(13) -0.0082(10) 0.0032(11) -0.0046(10)
C35 0.0554(17) 0.0327(15) 0.083(2) -0.0181(14) -0.0386(16) -0.0102(13)
C36 0.0226(11) 0.0173(11) 0.0282(12) -0.0046(9) -0.0015(9) -0.0032(9)
C37 0.0198(11) 0.0320(14) 0.0530(16) -0.0057(12) -0.0106(11) 0.0007(10)
C38 0.0327(13) 0.0285(13) 0.0296(13) -0.0061(10) 0.0073(10) -0.0038(10)
C39 0.0391(14) 0.0236(13) 0.0413(14) -0.0141(11) -0.0032(11) -0.0046(10)
C40 0.0346(12) 0.0186(11) 0.0144(10) -0.0036(8) -0.0073(9) -0.0050(9)
P4 0.0261(3) 0.0177(3) 0.0152(3) -0.0037(2) -0.0050(2) -0.0069(2)
C41 0.0231(11) 0.0228(12) 0.0195(11) -0.0016(9) -0.0064(9) -0.0013(9)
C42 0.0352(13) 0.0368(15) 0.0263(13) 0.0060(11) -0.0054(10) 0.0017(11)
C43 0.0353(14) 0.0492(17) 0.0485(16) -0.0158(13) -0.0238(12) -0.0082(12)
C44 0.0278(12) 0.0326(14) 0.0278(13) -0.0004(10) -0.0026(10) 0.0047(10)
C45 0.0228(11) 0.0345(13) 0.0210(11) -0.0050(10) -0.0075(9) -0.0014(10)
C46 0.0424(14) 0.0305(14) 0.0299(13) -0.0112(11) -0.0087(11) 0.0094(11)
C47 0.0266(12) 0.0429(15) 0.0247(12) -0.0063(11) 0.0012(10) -0.0040(11)
C48 0.0294(14) 0.077(2) 0.0438(16) -0.0121(15) -0.0171(12) -0.0056(14)
C49 0.025(4) 0.036(5) 0.032(4) -0.009(4) -0.006(3) -0.002(3)
C50 0.034(4) 0.040(4) 0.031(5) -0.019(3) -0.008(4) 0.001(3)
C51 0.033(4) 0.044(4) 0.030(4) -0.009(3) -0.003(3) -0.009(3)

loop_
_atom_type_symbol
_atom_type_description
_atom_type_scat_dispersion_real
_atom_type_scat_dispersion_imag
_atom_type_scat_source
C C 0.0033 0.0016 'International Tables Vol C Tables 4.2.6.8 and 6.1.1.4'
H H 0.0000 0.0000 'International Tables Vol C Tables 4.2.6.8 and 6.1.1.4'
B B 0.0013 0.0007 'International Tables Vol C Tables 4.2.6.8 and 6.1.1.4'
N N 0.0061 0.0033 'International Tables Vol C Tables 4.2.6.8 and 6.1.1.4'
P P 0.1023 0.0942 'International Tables Vol C Tables 4.2.6.8 and 6.1.1.4'

loop_
_geom_angle_atom_site_label_1
_geom_angle_atom_site_label_2
_geom_angle_atom_site_label_3
_geom_angle
N1 B1 N2 107.65(18)
N1 B1 H1 125.3(10)
N2 B1 H1 127.1(10)
C1 N1 B1 107.56(16)
C1 N1 C7 123.01(16)
B1 N1 C7 129.29(17)
C3 C1 N1 130.31(18)
C3 C1 C2 120.91(18)
N1 C1 C2 108.78(17)
C6 C2 C1 121.21(18)
C6 C2 N2 130.34(18)
C1 C2 N2 108.44(16)
C2 N2 B1 107.56(16)
C2 N2 C16 122.41(16)
B1 N2 C16 130.02(17)
C4 C3 C1 117.45(18)
C4 C3 H2 121.3
C1 C3 H2 121.3
C5 C4 C3 121.36(18)
C5 C4 H3 119.3
C3 C4 H3 119.3
C4 C5 C6 121.30(18)
C4 C5 H4 119.3
C6 C5 H4 119.3
C2 C6 C5 117.74(18)
C2 C6 H5 121.1
C5 C6 H5 121.1
N1 C7 P1 115.37(13)
N1 C7 H6 108.4
P1 C7 H6 108.4
N1 C7 H7 108.4
P1 C7 H7 108.4
H6 C7 H7 107.5
C7 P1 C8 98.85(9)
C7 P1 C12 103.21(9)
C8 P1 C12 109.69(9)
C10 C8 C9 109.31(17)
C10 C8 C11 108.40(18)
C9 C8 C11 107.25(17)
C10 C8 P1 116.84(15)
C9 C8 P1 109.78(14)
C11 C8 P1 104.79(14)
C8 C9 H8 109.5
C8 C9 H9 109.5
H8 C9 H9 109.5
C8 C9 H10 109.5
H8 C9 H10 109.5
H9 C9 H10 109.5
C8 C10 H11 109.5
C8 C10 H12 109.5
H11 C10 H12 109.5
C8 C10 H13 109.5
H11 C10 H13 109.5
H12 C10 H13 109.5
C8 C11 H14 109.5
C8 C11 H15 109.5
H14 C11 H15 109.5
C8 C11 H16 109.5
H14 C11 H16 109.5
H15 C11 H16 109.5
C15 C12 C14 109.28(18)
C15 C12 C13 109.16(18)
C14 C12 C13 106.75(17)
C15 C12 P1 117.92(15)
C14 C12 P1 107.85(14)
C13 C12 P1 105.30(14)
C12 C13 H17 109.5
C12 C13 H18 109.5
H17 C13 H18 109.5
C12 C13 H19 109.5
H17 C13 H19 109.5
H18 C13 H19 109.5
C12 C14 H20 109.5
C12 C14 H21 109.5
H20 C14 H21 109.5
C12 C14 H22 109.5
H20 C14 H22 109.5
H21 C14 H22 109.5
C12 C15 H23 109.5
C12 C15 H24 109.5
H23 C15 H24 109.5
C12 C15 H25 109.5
H23 C15 H25 109.5
H24 C15 H25 109.5
N2 C16 P2 114.07(13)
N2 C16 H26 108.7
P2 C16 H26 108.7
N2 C16 H27 108.7
P2 C16 H27 108.7
H26 C16 H27 107.6
C16 P2 C21 99.56(9)
C16 P2 C17 102.35(9)
C21 P2 C17 110.11(9)
C19 C17 C18 109.40(18)
C19 C17 C20 108.84(18)
C18 C17 C20 107.46(18)
C19 C17 P2 116.07(15)
C18 C17 P2 109.98(14)
C20 C17 P2 104.67(14)
C17 C18 H28 109.5
C17 C18 H29 109.5
H28 C18 H29 109.5
C17 C18 H30 109.5
H28 C18 H30 109.5
H29 C18 H30 109.5
C17 C19 H31 109.5
C17 C19 H32 109.5
H31 C19 H32 109.5
C17 C19 H33 109.5
H31 C19 H33 109.5
H32 C19 H33 109.5
C17 C20 H34 109.5
C17 C20 H35 109.5
H34 C20 H35 109.5
C17 C20 H36 109.5
H34 C20 H36 109.5
H35 C20 H36 109.5
C24 C21 C51 90.8(14)
C24 C21 C49 126.3(13)
C51 C21 C49 108.5(16)
C24 C21 C23 109.3(2)
C49 C21 C23 92.7(12)
C51 C21 C50 106.8(15)
C49 C21 C50 115.6(17)
C23 C21 C50 124.7(13)
C24 C21 C22 108.0(3)
C51 C21 C22 119.2(14)
C23 C21 C22 106.9(2)
C50 C21 C22 96.3(14)
C24 C21 P2 117.6(2)
C51 C21 P2 113.6(13)
C49 C21 P2 100.0(12)
C23 C21 P2 107.4(2)
C50 C21 P2 112.4(14)
C22 C21 P2 107.3(2)
C21 C22 H37 109.5
C21 C22 H38 109.5
C21 C22 H39 109.5
C21 C23 H40 109.5
C21 C23 H41 109.5
C21 C23 H42 109.5
C21 C24 H43 109.5
C21 C24 H44 109.5
C21 C24 H45 109.5
N3 B2 N4 107.85(18)
N3 B2 H46 125.9(11)
N4 B2 H46 126.2(11)
C25 N3 B2 107.54(17)
C25 N3 C31 123.03(16)
B2 N3 C31 129.34(17)
C27 C25 N3 130.26(18)
C27 C25 C26 121.24(18)
N3 C25 C26 108.50(17)
C30 C26 N4 130.61(18)
C30 C26 C25 120.81(18)
N4 C26 C25 108.57(17)
C26 N4 B2 107.53(16)
C26 N4 C40 124.07(16)
B2 N4 C40 128.32(17)
C25 C27 C28 117.53(18)
C25 C27 H47 121.2
C28 C27 H47 121.2
C29 C28 C27 121.33(18)
C29 C28 H48 119.3
C27 C28 H48 119.3
C28 C29 C30 121.41(18)
C28 C29 H49 119.3
C30 C29 H49 119.3
C29 C30 C26 117.65(18)
C29 C30 H50 121.2
C26 C30 H50 121.2
N3 C31 P3 115.04(13)
N3 C31 H51 108.5
P3 C31 H51 108.5
N3 C31 H52 108.5
P3 C31 H52 108.5
H51 C31 H52 107.5
C31 P3 C32 103.39(9)
C31 P3 C36 98.64(9)
C32 P3 C36 110.28(9)
C35 C32 C34 109.7(2)
C35 C32 C33 108.9(2)
C34 C32 C33 105.85(18)
C35 C32 P3 118.19(16)
C34 C32 P3 105.30(14)
C33 C32 P3 108.15(14)
C32 C33 H53 109.5
C32 C33 H54 109.5
H53 C33 H54 109.5
C32 C33 H55 109.5
H53 C33 H55 109.5
H54 C33 H55 109.5
C32 C34 H56 109.5
C32 C34 H57 109.5
H56 C34 H57 109.5
C32 C34 H58 109.5
H56 C34 H58 109.5
H57 C34 H58 109.5
C32 C35 H59 109.5
C32 C35 H60 109.5
H59 C35 H60 109.5
C32 C35 H61 109.5
H59 C35 H61 109.5
H60 C35 H61 109.5
C37 C36 C38 109.04(18)
C37 C36 C39 108.51(18)
C38 C36 C39 107.23(18)
C37 C36 P3 116.90(15)
C38 C36 P3 109.56(15)
C39 C36 P3 105.13(14)
C36 C37 H62 109.5
C36 C37 H63 109.5
H62 C37 H63 109.5
C36 C37 H64 109.5
H62 C37 H64 109.5
H63 C37 H64 109.5
C36 C38 H65 109.5
C36 C38 H66 109.5
H65 C38 H66 109.5
C36 C38 H67 109.5
H65 C38 H67 109.5
H66 C38 H67 109.5
C36 C39 H68 109.5
C36 C39 H69 109.5
H68 C39 H69 109.5
C36 C39 H70 109.5
H68 C39 H70 109.5
H69 C39 H70 109.5
N4 C40 P4 116.77(14)
N4 C40 H71 108.1
P4 C40 H71 108.1
N4 C40 H72 108.1
P4 C40 H72 108.1
H71 C40 H72 107.3
C40 P4 C41 103.91(9)
C40 P4 C45 96.84(10)
C41 P4 C45 110.03(9)
C43 C41 C42 109.58(18)
C43 C41 C44 109.13(19)
C42 C41 C44 106.22(18)
C43 C41 P4 116.74(15)
C42 C41 P4 108.85(15)
C44 C41 P4 105.77(14)
C41 C42 H73 109.5
C41 C42 H74 109.5
H73 C42 H74 109.5
C41 C42 H75 109.5
H73 C42 H75 109.5
H74 C42 H75 109.5
C41 C43 H76 109.5
C41 C43 H77 109.5
H76 C43 H77 109.5
C41 C43 H78 109.5
H76 C43 H78 109.5
H77 C43 H78 109.5
C41 C44 H79 109.5
C41 C44 H80 109.5
H79 C44 H80 109.5
C41 C44 H81 109.5
H79 C44 H81 109.5
H80 C44 H81 109.5
C46 C45 C47 108.84(18)
C46 C45 C48 108.7(2)
C47 C45 C48 107.75(19)
C46 C45 P4 116.83(15)
C47 C45 P4 110.21(15)
C48 C45 P4 104.11(16)
C45 C46 H82 109.5
C45 C46 H83 109.5
H82 C46 H83 109.5
C45 C46 H84 109.5
H82 C46 H84 109.5
H83 C46 H84 109.5
C45 C47 H85 109.5
C45 C47 H86 109.5
H85 C47 H86 109.5
C45 C47 H87 109.5
H85 C47 H87 109.5
H86 C47 H87 109.5
C45 C48 H88 109.5
C45 C48 H89 109.5
H88 C48 H89 109.5
C45 C48 H90 109.5
H88 C48 H90 109.5
H89 C48 H90 109.5
C21 C49 H91 109.5
C21 C49 H92 109.5
H91 C49 H92 109.5
C21 C49 H93 109.5
H91 C49 H93 109.5
H92 C49 H93 109.5
C21 C50 H94 109.5
C21 C50 H95 109.5
H94 C50 H95 109.5
C21 C50 H96 109.5
H94 C50 H96 109.5
H95 C50 H96 109.5
C21 C51 H97 109.5
C21 C51 H98 109.5
H97 C51 H98 109.5
C21 C51 H99 109.5
H97 C51 H99 109.5
H98 C51 H99 109.5

loop_
_geom_bond_atom_site_label_1
_geom_bond_atom_site_label_2
_geom_bond_distance
B1 N1 1.423(3)
B1 N2 1.424(3)
B1 H1 1.079(18)
N1 C1 1.402(2)
N1 C7 1.460(2)
C1 C3 1.395(3)
C1 C2 1.402(3)
C2 C6 1.382(3)
C2 N2 1.406(2)
N2 C16 1.457(2)
C3 C4 1.390(3)
C3 H2 0.9500
C4 C5 1.389(3)
C4 H3 0.9500
C5 C6 1.391(3)
C5 H4 0.9500
C6 H5 0.9500
C7 P1 1.8714(19)
C7 H6 0.9900
C7 H7 0.9900
P1 C8 1.893(2)
P1 C12 1.895(2)
C8 C10 1.528(3)
C8 C9 1.532(3)
C8 C11 1.542(3)
C9 H8 0.9800
C9 H9 0.9800
C9 H10 0.9800
C10 H11 0.9800
C10 H12 0.9800
C10 H13 0.9800
C11 H14 0.9800
C11 H15 0.9800
C11 H16 0.9800
C12 C15 1.524(3)
C12 C14 1.537(3)
C12 C13 1.537(3)
C13 H17 0.9800
C13 H18 0.9800
C13 H19 0.9800
C14 H20 0.9800
C14 H21 0.9800
C14 H22 0.9800
C15 H23 0.9800
C15 H24 0.9800
C15 H25 0.9800
C16 P2 1.875(2)
C16 H26 0.9900
C16 H27 0.9900
P2 C21 1.896(2)
P2 C17 1.900(2)
C17 C19 1.528(3)
C17 C18 1.530(3)
C17 C20 1.544(3)
C18 H28 0.9800
C18 H29 0.9800
C18 H30 0.9800
C19 H31 0.9800
C19 H32 0.9800
C19 H33 0.9800
C20 H34 0.9800
C20 H35 0.9800
C20 H36 0.9800
C21 C24 1.529(3)
C21 C51 1.538(5)
C21 C49 1.541(5)
C21 C23 1.541(3)
C21 C50 1.542(5)
C21 C22 1.543(3)
C22 H37 0.9800
C22 H38 0.9800
C22 H39 0.9800
C23 H40 0.9800
C23 H41 0.9800
C23 H42 0.9800
C24 H43 0.9800
C24 H44 0.9800
C24 H45 0.9800
B2 N3 1.419(3)
B2 N4 1.421(3)
B2 H46 1.06(2)
N3 C25 1.402(2)
N3 C31 1.457(2)
C25 C27 1.389(3)
C25 C26 1.404(3)
C26 C30 1.392(3)
C26 N4 1.400(2)
N4 C40 1.456(2)
C27 C28 1.393(3)
C27 H47 0.9500
C28 C29 1.389(3)
C28 H48 0.9500
C29 C30 1.391(3)
C29 H49 0.9500
C30 H50 0.9500
C31 P3 1.875(2)
C31 H51 0.9900
C31 H52 0.9900
P3 C32 1.890(2)
P3 C36 1.892(2)
C32 C35 1.522(3)
C32 C34 1.533(3)
C32 C33 1.540(3)
C33 H53 0.9800
C33 H54 0.9800
C33 H55 0.9800
C34 H56 0.9800
C34 H57 0.9800
C34 H58 0.9800
C35 H59 0.9800
C35 H60 0.9800
C35 H61 0.9800
C36 C37 1.531(3)
C36 C38 1.533(3)
C36 C39 1.538(3)
C37 H62 0.9800
C37 H63 0.9800
C37 H64 0.9800
C38 H65 0.9800
C38 H66 0.9800
C38 H67 0.9800
C39 H68 0.9800
C39 H69 0.9800
C39 H70 0.9800
C40 P4 1.875(2)
C40 H71 0.9900
C40 H72 0.9900
P4 C41 1.891(2)
P4 C45 1.900(2)
C41 C43 1.524(3)
C41 C42 1.531(3)
C41 C44 1.544(3)
C42 H73 0.9800
C42 H74 0.9800
C42 H75 0.9800
C43 H76 0.9800
C43 H77 0.9800
C43 H78 0.9800
C44 H79 0.9800
C44 H80 0.9800
C44 H81 0.9800
C45 C46 1.530(3)
C45 C47 1.540(3)
C45 C48 1.540(3)
C46 H82 0.9800
C46 H83 0.9800
C46 H84 0.9800
C47 H85 0.9800
C47 H86 0.9800
C47 H87 0.9800
C48 H88 0.9800
C48 H89 0.9800
C48 H90 0.9800
C49 H91 0.9800
C49 H92 0.9800
C49 H93 0.9800
C50 H94 0.9800
C50 H95 0.9800
C50 H96 0.9800
C51 H97 0.9800
C51 H98 0.9800
C51 H99 0.9800

loop_
_geom_torsion_atom_site_label_1
_geom_torsion_atom_site_label_2
_geom_torsion_atom_site_label_3
_geom_torsion_atom_site_label_4
_geom_torsion
N2 B1 N1 C1 0.4(2)
N2 B1 N1 C7 -175.28(17)
B1 N1 C1 C3 -179.4(2)
C7 N1 C1 C3 -3.3(3)
B1 N1 C1 C2 0.2(2)
C7 N1 C1 C2 176.29(16)
C3 C1 C2 C6 -2.2(3)
N1 C1 C2 C6 178.12(17)
C3 C1 C2 N2 178.83(17)
N1 C1 C2 N2 -0.8(2)
C6 C2 N2 B1 -177.7(2)
C1 C2 N2 B1 1.1(2)
C6 C2 N2 C16 0.8(3)
C1 C2 N2 C16 179.61(16)
N1 B1 N2 C2 -0.9(2)
N1 B1 N2 C16 -179.30(17)
N1 C1 C3 C4 -179.22(18)
C2 C1 C3 C4 1.2(3)
C1 C3 C4 C5 0.6(3)
C3 C4 C5 C6 -1.5(3)
C1 C2 C6 C5 1.3(3)
N2 C2 C6 C5 -179.95(18)
C4 C5 C6 C2 0.5(3)
C1 N1 C7 P1 70.0(2)
B1 N1 C7 P1 -114.9(2)
N1 C7 P1 C8 -155.25(15)
N1 C7 P1 C12 91.99(15)
C7 P1 C8 C10 -39.03(17)
C12 P1 C8 C10 68.51(17)
C7 P1 C8 C9 -164.19(15)
C12 P1 C8 C9 -56.65(17)
C7 P1 C8 C11 80.93(15)
C12 P1 C8 C11 -171.54(13)
C7 P1 C12 C15 62.51(18)
C8 P1 C12 C15 -42.08(18)
C7 P1 C12 C14 -173.20(14)
C8 P1 C12 C14 82.21(15)
C7 P1 C12 C13 -59.50(15)
C8 P1 C12 C13 -164.09(13)
C2 N2 C16 P2 69.9(2)
B1 N2 C16 P2 -111.9(2)
N2 C16 P2 C21 -177.39(13)
N2 C16 P2 C17 69.42(15)
C16 P2 C17 C19 35.26(17)
C21 P2 C17 C19 -69.89(17)
C16 P2 C17 C18 160.11(16)
C21 P2 C17 C18 54.96(18)
C16 P2 C17 C20 -84.73(15)
C21 P2 C17 C20 170.12(13)
C16 P2 C21 C24 -65.7(3)
C17 P2 C21 C24 41.3(3)
C16 P2 C21 C51 -170.0(17)
C17 P2 C21 C51 -62.9(17)
C16 P2 C21 C49 74.6(15)
C17 P2 C21 C49 -178.3(15)
C16 P2 C21 C23 170.6(3)
C17 P2 C21 C23 -82.3(3)
C16 P2 C21 C50 -48.6(16)
C17 P2 C21 C50 58.4(16)
C16 P2 C21 C22 56.1(3)
C17 P2 C21 C22 163.1(3)
N4 B2 N3 C25 0.4(2)
N4 B2 N3 C31 176.91(18)
B2 N3 C25 C27 178.7(2)
C31 N3 C25 C27 2.0(3)
B2 N3 C25 C26 -1.1(2)
C31 N3 C25 C26 -177.87(17)
C27 C25 C26 C30 1.8(3)
N3 C25 C26 C30 -178.39(17)
C27 C25 C26 N4 -178.47(17)
N3 C25 C26 N4 1.4(2)
C30 C26 N4 B2 178.6(2)
C25 C26 N4 B2 -1.1(2)
C30 C26 N4 C40 1.9(3)
C25 C26 N4 C40 -177.87(17)
N3 B2 N4 C26 0.4(2)
N3 B2 N4 C40 177.00(18)
N3 C25 C27 C28 179.50(18)
C26 C25 C27 C28 -0.7(3)
C25 C27 C28 C29 -0.9(3)
C27 C28 C29 C30 1.4(3)
C28 C29 C30 C26 -0.4(3)
N4 C26 C30 C29 179.08(19)
C25 C26 C30 C29 -1.2(3)
C25 N3 C31 P3 -69.3(2)
B2 N3 C31 P3 114.7(2)
N3 C31 P3 C32 -87.47(16)
N3 C31 P3 C36 159.16(15)
C31 P3 C32 C35 -60.2(2)
C36 P3 C32 C35 44.4(2)
C31 P3 C32 C34 62.71(16)
C36 P3 C32 C34 167.34(14)
C31 P3 C32 C33 175.52(15)
C36 P3 C32 C33 -79.84(17)
C31 P3 C36 C37 40.74(18)
C32 P3 C36 C37 -67.08(18)
C31 P3 C36 C38 165.38(15)
C32 P3 C36 C38 57.57(17)
C31 P3 C36 C39 -79.67(16)
C32 P3 C36 C39 172.52(14)
C26 N4 C40 P4 -68.0(2)
B2 N4 C40 P4 116.0(2)
N4 C40 P4 C41 -77.57(16)
N4 C40 P4 C45 169.78(15)
C40 P4 C41 C43 -55.81(18)
C45 P4 C41 C43 46.96(19)
C40 P4 C41 C42 179.54(15)
C45 P4 C41 C42 -77.69(17)
C40 P4 C41 C44 65.77(16)
C45 P4 C41 C44 168.53(14)
C40 P4 C45 C46 35.06(17)
C41 P4 C45 C46 -72.48(18)
C40 P4 C45 C47 159.95(16)
C41 P4 C45 C47 52.41(18)
C40 P4 C45 C48 -84.74(17)
C41 P4 C45 C48 167.72(16)
